data_2213388
loop_
_publ_author_name
'Sultana, Sarwat'
'Khawar Rauf, M.'
'Ebihara, Masahiro'
'Badshah, Amin'

_publ_section_title
;
 1-Pivaloyl-3-(pyrimidin-2-yl)thiourea
;
_journal_coeditor_code HG2229
_journal_issue 5
_journal_name_full 'Acta Crystallographica Section E'
_journal_page_first o2674
_journal_page_last o2674
_journal_paper_doi 10.1107/S1600536807019459
_journal_volume 63
_journal_year 2007
_chemical_formula_iupac 'C10 H14 N4 O S'
_chemical_formula_moiety 'C10 H14 N4 O S'
_chemical_formula_sum 'C10 H14 N4 O S'
_chemical_formula_weight 238.31
_chemical_name_common 1-pivaloyl-3-(pyrimidin-2-yl)thiourea
_chemical_name_systematic
;
1-Pivaloyl-3-(pyrimidin-2-yl)thiourea
;
_space_group_IT_number 2
_symmetry_cell_setting triclinic
_symmetry_space_group_name_Hall '-P 1'
_symmetry_space_group_name_H-M 'P -1'
_atom_sites_solution_hydrogens geom
_atom_sites_solution_primary direct
_atom_sites_solution_secondary difmap
_audit_creation_method SHELXL-97
_cell_angle_alpha 106.915(9)
_cell_angle_beta 92.642(6)
_cell_angle_gamma 94.478(8)
_cell_formula_units_Z 4
_cell_length_a 5.652(3)
_cell_length_b 11.674(8)
_cell_length_c 18.585(12)
_cell_measurement_reflns_used 3112
_cell_measurement_temperature 113(2)
_cell_measurement_theta_max 27.5
_cell_measurement_theta_min 3.3
_cell_volume 1166.6(13)
_computing_cell_refinement CrystalClear
_computing_data_collection 'CrystalClear (Molecular Structure Corporation & Rigaku, 2001)'
_computing_data_reduction 'TEXSAN (Rigaku/MSC, 2004)'
_computing_molecular_graphics 'ORTEPII (Johnson, 1976)'
_computing_publication_material 'SHELXL97 and TEXSAN'
_computing_structure_refinement 'SHELXL97 (Sheldrick, 1997)'
_computing_structure_solution 'SIR97 (Altomare <i>et al.</i>,  1999)'
_diffrn_ambient_temperature 113(2)
_diffrn_detector_area_resol_mean 14.62
_diffrn_measured_fraction_theta_full 0.989
_diffrn_measured_fraction_theta_max 0.989
_diffrn_measurement_device_type 'Rigaku/MSC Mercury CCD'
_diffrn_measurement_method \w
_diffrn_radiation_monochromator graphite
_diffrn_radiation_source 'fine-focus sealed tube'
_diffrn_radiation_type MoK\a
_diffrn_radiation_wavelength 0.71070
_diffrn_reflns_av_R_equivalents 0.0339
_diffrn_reflns_av_sigmaI/netI 0.0502
_diffrn_reflns_limit_h_max 7
_diffrn_reflns_limit_h_min -7
_diffrn_reflns_limit_k_max 9
_diffrn_reflns_limit_k_min -15
_diffrn_reflns_limit_l_max 24
_diffrn_reflns_limit_l_min -18
_diffrn_reflns_number 9547
_diffrn_reflns_theta_full 27.48
_diffrn_reflns_theta_max 27.48
_diffrn_reflns_theta_min 3.34
_exptl_absorpt_coefficient_mu 0.263
_exptl_absorpt_correction_type none
_exptl_crystal_colour Yellow
_exptl_crystal_density_diffrn 1.357
_exptl_crystal_density_method 'not measured'
_exptl_crystal_description Block
_exptl_crystal_F_000 504
_exptl_crystal_size_max 0.45
_exptl_crystal_size_mid 0.36
_exptl_crystal_size_min 0.20
_refine_diff_density_max 0.326
_refine_diff_density_min -0.324
_refine_ls_extinction_method none
_refine_ls_goodness_of_fit_ref 1.103
_refine_ls_hydrogen_treatment mixed
_refine_ls_matrix_type full
_refine_ls_number_parameters 311
_refine_ls_number_reflns 5309
_refine_ls_number_restraints 0
_refine_ls_restrained_S_all 1.103
_refine_ls_R_factor_all 0.0809
_refine_ls_R_factor_gt 0.0588
_refine_ls_shift/su_max 0.000
_refine_ls_shift/su_mean 0.000
_refine_ls_structure_factor_coef Fsqd
_refine_ls_weighting_details 'calc w=1/[\s^2^(Fo^2^)+(0.0286P)^2^+1.3663P] where P=(Fo^2^+2Fc^2^)/3'
_refine_ls_weighting_scheme calc
_refine_ls_wR_factor_gt 0.1093
_refine_ls_wR_factor_ref 0.1181
_reflns_number_gt 4314
_reflns_number_total 5309
_reflns_threshold_expression I>2\s(I)
_cod_data_source_file hg2229.cif
_cod_data_source_block I
_cod_database_code 2213388
_cod_database_fobs_code 2213388

loop_
_symmetry_equiv_pos_as_xyz
'x, y, z'
'-x, -y, -z'

loop_
_atom_site_type_symbol
_atom_site_label
_atom_site_fract_x
_atom_site_fract_y
_atom_site_fract_z
_atom_site_U_iso_or_equiv
_atom_site_adp_type
_atom_site_calc_flag
_atom_site_refinement_flags
_atom_site_occupancy
C C1 0.0618(4) 0.4642(2) 0.17088(13) 0.0190(5) Uani d . 1
S S1 -0.17984(11) 0.37188(6) 0.16735(4) 0.02662(16) Uani d . 1
N N1 0.1016(3) 0.50531(18) 0.10978(11) 0.0197(4) Uani d . 1
H H1 -0.010(5) 0.480(3) 0.0741(17) 0.032(8) Uiso d . 1
C C2 0.2483(4) 0.4715(2) 0.29593(13) 0.0199(5) Uani d . 1
O O1 0.1185(3) 0.39231(16) 0.30699(10) 0.0307(4) Uani d . 1
N N2 0.2299(4) 0.50592(18) 0.23032(11) 0.0199(4) Uani d . 1
H H2 0.339(5) 0.555(3) 0.2231(16) 0.029(8) Uiso d . 1
C C3 0.2906(4) 0.5791(2) 0.09625(13) 0.0177(5) Uani d . 1
N N3 0.4638(3) 0.62528(18) 0.15060(11) 0.0214(4) Uani d . 1
C C4 0.6480(4) 0.6896(2) 0.13348(14) 0.0228(5) Uani d . 1
H H4A 0.7752 0.7240 0.1706 0.027 Uiso calc R 1
C C5 0.6579(4) 0.7071(2) 0.06343(14) 0.0231(5) Uani d . 1
H H5A 0.7910 0.7504 0.0509 0.028 Uiso calc R 1
C C6 0.4640(4) 0.6585(2) 0.01227(13) 0.0221(5) Uani d . 1
H H6A 0.4640 0.6714 -0.0359 0.026 Uiso calc R 1
N N4 0.2768(3) 0.59406(18) 0.02747(11) 0.0206(4) Uani d . 1
C C7 0.4417(4) 0.5426(2) 0.35636(13) 0.0217(5) Uani d . 1
C C8 0.6106(5) 0.6306(2) 0.33193(15) 0.0302(6) Uani d . 1
H H8A 0.6919 0.5865 0.2884 0.045 Uiso calc R 1
H H8B 0.7285 0.6716 0.3736 0.045 Uiso calc R 1
H H8C 0.5197 0.6902 0.3181 0.045 Uiso calc R 1
C C9 0.3076(5) 0.6119(3) 0.42255(15) 0.0338(6) Uani d . 1
H H9A 0.4220 0.6566 0.4644 0.051 Uiso calc R 1
H H9B 0.2020 0.5552 0.4390 0.051 Uiso calc R 1
H H9C 0.2130 0.6683 0.4066 0.051 Uiso calc R 1
C C10 0.5839(5) 0.4511(3) 0.37960(17) 0.0340(6) Uani d . 1
H H10A 0.6701 0.4078 0.3370 0.051 Uiso calc R 1
H H10B 0.4748 0.3938 0.3944 0.051 Uiso calc R 1
H H10C 0.6976 0.4932 0.4223 0.051 Uiso calc R 1
C C11 0.2873(4) -0.0628(2) 0.32001(13) 0.0194(5) Uani d . 1
S S2 0.05219(11) -0.15886(6) 0.31716(3) 0.02635(16) Uani d . 1
N N5 0.4319(3) -0.01896(18) 0.38563(11) 0.0200(4) Uani d . 1
H H5 0.386(5) -0.041(2) 0.4230(16) 0.021(7) Uiso d . 1
C C12 0.2599(4) -0.0515(2) 0.18742(13) 0.0187(5) Uani d . 1
O O2 0.1185(3) -0.13758(16) 0.15963(10) 0.0265(4) Uani d . 1
N N6 0.3540(4) -0.01990(19) 0.26246(11) 0.0228(5) Uani d . 1
H H6 0.470(6) 0.037(3) 0.2758(18) 0.043(9) Uiso d . 1
C C13 0.6386(4) 0.0593(2) 0.40249(13) 0.0187(5) Uani d . 1
N N7 0.7068(4) 0.11528(18) 0.35241(11) 0.0219(4) Uani d . 1
C C14 0.9128(4) 0.1856(2) 0.37013(14) 0.0238(5) Uani d . 1
H H14A 0.9672 0.2270 0.3360 0.029 Uiso calc R 1
C C15 1.0473(4) 0.1998(2) 0.43597(14) 0.0243(5) Uani d . 1
H H15A 1.1957 0.2478 0.4474 0.029 Uiso calc R 1
C C16 0.9569(4) 0.1409(2) 0.48524(14) 0.0232(5) Uani d . 1
H H16A 1.0452 0.1504 0.5317 0.028 Uiso calc R 1
N N8 0.7501(3) 0.07114(18) 0.46991(11) 0.0210(4) Uani d . 1
C C17 0.3594(4) 0.0349(2) 0.14560(13) 0.0198(5) Uani d . 1
C C18 0.2489(5) -0.0087(3) 0.06439(14) 0.0295(6) Uani d . 1
H H18A 0.0753 -0.0106 0.0646 0.044 Uiso calc R 1
H H18B 0.2931 -0.0896 0.0398 0.044 Uiso calc R 1
H H18C 0.3076 0.0463 0.0368 0.044 Uiso calc R 1
C C19 0.6315(4) 0.0367(2) 0.14566(14) 0.0233(5) Uani d . 1
H H19A 0.6913 0.0878 0.1157 0.035 Uiso calc R 1
H H19B 0.6749 -0.0453 0.1238 0.035 Uiso calc R 1
H H19C 0.7021 0.0687 0.1976 0.035 Uiso calc R 1
C C20 0.2929(4) 0.1612(2) 0.18413(15) 0.0262(5) Uani d . 1
H H20A 0.3465 0.2154 0.1553 0.039 Uiso calc R 1
H H20B 0.3696 0.1900 0.2354 0.039 Uiso calc R 1
H H20C 0.1198 0.1593 0.1865 0.039 Uiso calc R 1

loop_
_atom_site_aniso_label
_atom_site_aniso_U_11
_atom_site_aniso_U_22
_atom_site_aniso_U_33
_atom_site_aniso_U_12
_atom_site_aniso_U_13
_atom_site_aniso_U_23
C1 0.0185(11) 0.0198(11) 0.0187(12) 0.0015(9) -0.0006(9) 0.0061(9)
S1 0.0229(3) 0.0307(3) 0.0262(3) -0.0091(3) -0.0049(2) 0.0124(3)
N1 0.0176(10) 0.0227(10) 0.0183(10) -0.0048(8) -0.0051(8) 0.0080(8)
C2 0.0215(11) 0.0200(11) 0.0175(11) 0.0007(9) 0.0019(9) 0.0048(9)
O1 0.0358(10) 0.0309(10) 0.0266(10) -0.0112(8) -0.0034(8) 0.0151(8)
N2 0.0199(10) 0.0208(10) 0.0191(10) -0.0050(8) -0.0024(8) 0.0084(8)
C3 0.0166(10) 0.0170(11) 0.0185(11) -0.0009(9) -0.0024(9) 0.0048(9)
N3 0.0214(10) 0.0226(10) 0.0195(10) -0.0044(8) -0.0051(8) 0.0079(8)
C4 0.0200(11) 0.0226(12) 0.0247(13) -0.0030(9) -0.0041(10) 0.0074(10)
C5 0.0202(12) 0.0233(12) 0.0250(13) -0.0056(10) -0.0023(10) 0.0082(10)
C6 0.0254(12) 0.0240(12) 0.0168(12) -0.0017(10) -0.0010(9) 0.0076(10)
N4 0.0204(10) 0.0211(10) 0.0196(10) -0.0024(8) -0.0018(8) 0.0064(8)
C7 0.0204(11) 0.0259(12) 0.0192(12) -0.0004(10) -0.0016(9) 0.0081(10)
C8 0.0297(13) 0.0345(15) 0.0257(14) -0.0107(11) -0.0079(11) 0.0128(12)
C9 0.0361(15) 0.0399(16) 0.0205(13) 0.0007(12) -0.0014(11) 0.0023(12)
C10 0.0252(13) 0.0451(17) 0.0395(17) 0.0043(12) -0.0023(12) 0.0249(14)
C11 0.0205(11) 0.0211(11) 0.0162(11) -0.0020(9) -0.0018(9) 0.0063(9)
S2 0.0259(3) 0.0327(3) 0.0196(3) -0.0122(3) -0.0041(2) 0.0112(3)
N5 0.0212(10) 0.0236(10) 0.0163(10) -0.0053(8) -0.0017(8) 0.0098(8)
C12 0.0164(11) 0.0247(12) 0.0148(11) 0.0019(9) 0.0015(9) 0.0057(9)
O2 0.0268(9) 0.0295(10) 0.0202(9) -0.0101(8) -0.0032(7) 0.0065(7)
N6 0.0239(11) 0.0258(11) 0.0184(10) -0.0089(9) -0.0041(8) 0.0101(9)
C13 0.0204(11) 0.0189(11) 0.0159(11) -0.0014(9) -0.0002(9) 0.0048(9)
N7 0.0240(10) 0.0233(10) 0.0182(10) -0.0054(8) -0.0015(8) 0.0084(8)
C14 0.0269(12) 0.0230(12) 0.0215(12) -0.0029(10) 0.0026(10) 0.0077(10)
C15 0.0231(12) 0.0237(12) 0.0238(13) -0.0065(10) 0.0004(10) 0.0062(10)
C16 0.0236(12) 0.0230(12) 0.0205(12) -0.0018(10) -0.0021(9) 0.0040(10)
N8 0.0209(10) 0.0236(10) 0.0178(10) -0.0011(8) -0.0013(8) 0.0064(8)
C17 0.0156(11) 0.0269(12) 0.0186(12) -0.0002(9) -0.0008(9) 0.0105(10)
C18 0.0251(13) 0.0475(16) 0.0176(12) -0.0026(12) -0.0007(10) 0.0143(12)
C19 0.0187(11) 0.0300(13) 0.0226(13) 0.0019(10) 0.0014(9) 0.0102(10)
C20 0.0248(12) 0.0291(13) 0.0291(14) 0.0033(10) 0.0041(10) 0.0148(11)

loop_
_atom_type_symbol
_atom_type_description
_atom_type_scat_dispersion_real
_atom_type_scat_dispersion_imag
_atom_type_scat_source
C C 0.0033 0.0016 'International Tables Vol C Tables 4.2.6.8 and 6.1.1.4'
H H 0.0000 0.0000 'International Tables Vol C Tables 4.2.6.8 and 6.1.1.4'
N N 0.0061 0.0033 'International Tables Vol C Tables 4.2.6.8 and 6.1.1.4'
O O 0.0106 0.0060 'International Tables Vol C Tables 4.2.6.8 and 6.1.1.4'
S S 0.1246 0.1234 'International Tables Vol C Tables 4.2.6.8 and 6.1.1.4'

loop_
_geom_angle_atom_site_label_1
_geom_angle_atom_site_label_2
_geom_angle_atom_site_label_3
_geom_angle
N2 C1 N1 115.3(2)
N2 C1 S1 125.97(18)
N1 C1 S1 118.74(17)
C1 N1 C3 131.0(2)
C1 N1 H1 113.4(19)
C3 N1 H1 115.6(19)
O1 C2 N2 123.3(2)
O1 C2 C7 120.3(2)
N2 C2 C7 116.36(19)
C1 N2 C2 127.9(2)
C1 N2 H2 113.3(19)
C2 N2 H2 118.6(19)
N3 C3 N4 126.9(2)
N3 C3 N1 118.6(2)
N4 C3 N1 114.45(19)
C3 N3 C4 116.5(2)
N3 C4 C5 121.8(2)
N3 C4 H4A 119.1
C5 C4 H4A 119.1
C4 C5 C6 116.7(2)
C4 C5 H5A 121.6
C6 C5 H5A 121.6
N4 C6 C5 123.1(2)
N4 C6 H6A 118.4
C5 C6 H6A 118.4
C6 N4 C3 114.94(19)
C8 C7 C10 109.6(2)
C8 C7 C9 109.5(2)
C10 C7 C9 110.1(2)
C8 C7 C2 114.9(2)
C10 C7 C2 107.3(2)
C9 C7 C2 105.3(2)
C7 C8 H8A 109.5
C7 C8 H8B 109.5
H8A C8 H8B 109.5
C7 C8 H8C 109.5
H8A C8 H8C 109.5
H8B C8 H8C 109.5
C7 C9 H9A 109.5
C7 C9 H9B 109.5
H9A C9 H9B 109.5
C7 C9 H9C 109.5
H9A C9 H9C 109.5
H9B C9 H9C 109.5
C7 C10 H10A 109.5
C7 C10 H10B 109.5
H10A C10 H10B 109.5
C7 C10 H10C 109.5
H10A C10 H10C 109.5
H10B C10 H10C 109.5
N6 C11 N5 114.8(2)
N6 C11 S2 125.95(18)
N5 C11 S2 119.27(17)
C11 N5 C13 130.8(2)
C11 N5 H5 115.6(18)
C13 N5 H5 113.6(18)
O2 C12 N6 123.2(2)
O2 C12 C17 124.5(2)
N6 C12 C17 112.29(19)
C11 N6 C12 129.9(2)
C11 N6 H6 113(2)
C12 N6 H6 117(2)
N7 C13 N8 126.4(2)
N7 C13 N5 119.0(2)
N8 C13 N5 114.59(19)
C13 N7 C14 116.5(2)
N7 C14 C15 122.1(2)
N7 C14 H14A 119.0
C15 C14 H14A 119.0
C14 C15 C16 117.0(2)
C14 C15 H15A 121.5
C16 C15 H15A 121.5
N8 C16 C15 122.7(2)
N8 C16 H16A 118.7
C15 C16 H16A 118.7
C16 N8 C13 115.3(2)
C20 C17 C18 109.8(2)
C20 C17 C12 109.4(2)
C18 C17 C12 108.02(19)
C20 C17 C19 109.41(19)
C18 C17 C19 109.7(2)
C12 C17 C19 110.48(19)
C17 C18 H18A 109.5
C17 C18 H18B 109.5
H18A C18 H18B 109.5
C17 C18 H18C 109.5
H18A C18 H18C 109.5
H18B C18 H18C 109.5
C17 C19 H19A 109.5
C17 C19 H19B 109.5
H19A C19 H19B 109.5
C17 C19 H19C 109.5
H19A C19 H19C 109.5
H19B C19 H19C 109.5
C17 C20 H20A 109.5
C17 C20 H20B 109.5
H20A C20 H20B 109.5
C17 C20 H20C 109.5
H20A C20 H20C 109.5
H20B C20 H20C 109.5

loop_
_geom_bond_atom_site_label_1
_geom_bond_atom_site_label_2
_geom_bond_distance
C1 N2 1.371(3)
C1 N1 1.376(3)
C1 S1 1.659(2)
N1 C3 1.397(3)
N1 H1 0.86(3)
C2 O1 1.206(3)
C2 N2 1.392(3)
C2 C7 1.532(3)
N2 H2 0.85(3)
C3 N3 1.334(3)
C3 N4 1.339(3)
N3 C4 1.340(3)
C4 C5 1.378(3)
C4 H4A 0.9500
C5 C6 1.385(3)
C5 H5A 0.9500
C6 N4 1.338(3)
C6 H6A 0.9500
C7 C8 1.527(3)
C7 C10 1.531(4)
C7 C9 1.531(4)
C8 H8A 0.9800
C8 H8B 0.9800
C8 H8C 0.9800
C9 H9A 0.9800
C9 H9B 0.9800
C9 H9C 0.9800
C10 H10A 0.9800
C10 H10B 0.9800
C10 H10C 0.9800
C11 N6 1.362(3)
C11 N5 1.377(3)
C11 S2 1.659(2)
N5 C13 1.390(3)
N5 H5 0.85(3)
C12 O2 1.204(3)
C12 N6 1.402(3)
C12 C17 1.531(3)
N6 H6 0.86(3)
C13 N7 1.338(3)
C13 N8 1.341(3)
N7 C14 1.340(3)
C14 C15 1.371(4)
C14 H14A 0.9500
C15 C16 1.388(3)
C15 H15A 0.9500
C16 N8 1.340(3)
C16 H16A 0.9500
C17 C20 1.525(4)
C17 C18 1.531(3)
C17 C19 1.537(3)
C18 H18A 0.9800
C18 H18B 0.9800
C18 H18C 0.9800
C19 H19A 0.9800
C19 H19B 0.9800
C19 H19C 0.9800
C20 H20A 0.9800
C20 H20B 0.9800
C20 H20C 0.9800

loop_
_geom_hbond_atom_site_label_D
_geom_hbond_atom_site_label_H
_geom_hbond_atom_site_label_A
_geom_hbond_site_symmetry_A
_geom_hbond_distance_DH
_geom_hbond_distance_HA
_geom_hbond_distance_DA
_geom_hbond_angle_DHA
N1 H1 N4 2_565 0.86(3) 2.27(3) 3.133(3) 174(3)
N2 H2 N3 . 0.85(3) 1.90(3) 2.642(3) 144(3)
N5 H5 N8 2_656 0.85(3) 2.28(3) 3.122(3) 171(2)
N6 H6 N7 . 0.86(3) 1.88(3) 2.632(3) 144(3)

loop_
_geom_torsion_atom_site_label_1
_geom_torsion_atom_site_label_2
_geom_torsion_atom_site_label_3
_geom_torsion_atom_site_label_4
_geom_torsion
N2 C1 N1 C3 3.1(4)
S1 C1 N1 C3 -177.5(2)
N1 C1 N2 C2 -173.5(2)
S1 C1 N2 C2 7.1(4)
O1 C2 N2 C1 4.1(4)
C7 C2 N2 C1 -174.2(2)
C1 N1 C3 N3 -3.5(4)
C1 N1 C3 N4 175.7(2)
N4 C3 N3 C4 -2.9(4)
N1 C3 N3 C4 176.2(2)
C3 N3 C4 C5 0.1(4)
N3 C4 C5 C6 2.1(4)
C4 C5 C6 N4 -2.0(4)
C5 C6 N4 C3 -0.4(4)
N3 C3 N4 C6 3.0(4)
N1 C3 N4 C6 -176.1(2)
O1 C2 C7 C8 173.6(2)
N2 C2 C7 C8 -8.0(3)
O1 C2 C7 C10 51.5(3)
N2 C2 C7 C10 -130.1(2)
O1 C2 C7 C9 -65.8(3)
N2 C2 C7 C9 112.6(2)
N6 C11 N5 C13 -2.0(4)
S2 C11 N5 C13 178.7(2)
N5 C11 N6 C12 174.7(2)
S2 C11 N6 C12 -6.0(4)
O2 C12 N6 C11 -10.9(4)
C17 C12 N6 C11 169.7(2)
C11 N5 C13 N7 8.3(4)
C11 N5 C13 N8 -172.2(2)
N8 C13 N7 C14 3.4(4)
N5 C13 N7 C14 -177.2(2)
C13 N7 C14 C15 0.0(4)
N7 C14 C15 C16 -2.1(4)
C14 C15 C16 N8 1.1(4)
C15 C16 N8 C13 1.8(4)
N7 C13 N8 C16 -4.2(4)
N5 C13 N8 C16 176.3(2)
O2 C12 C17 C20 119.2(3)
N6 C12 C17 C20 -61.4(3)
O2 C12 C17 C18 -0.3(3)
N6 C12 C17 C18 179.1(2)
O2 C12 C17 C19 -120.3(3)
N6 C12 C17 C19 59.0(3)

loop_
_cod_related_entry_id
_cod_related_entry_database
_cod_related_entry_code
1 ChemSpider 2195232
